data_7248854
loop_
_publ_author_name
'Zhu, Qiuyin'
'Hsu, Wayne'
'Wang, Shenglong'
'Lin, Fenglong'
'Wu, Yincai'
'Fang, Yimin'
'Chen, Jinglin'
'Song, Lijun'

_publ_section_title
;
 Synthesis, antimicrobial activity and application of polymers of
 praseodymium complexes based on pyridine nitrogen oxide.
;
_journal_issue 26
_journal_name_full 'RSC advances'
_journal_page_first 18519
_journal_page_last 18527
_journal_paper_doi 10.1039/d4ra03003f
_journal_volume 14
_journal_year 2024
_chemical_formula_moiety 'C15 H16 N3 O6 Pr S2'
_chemical_formula_sum 'C15 H16 N3 O6 Pr S2'
_chemical_formula_weight 539.34
_chemical_name_systematic Pr(hpo)(mpo)2(H2O)2
_space_group_crystal_system triclinic
_space_group_IT_number 2
_space_group_name_Hall '-P 1'
_space_group_name_H-M_alt 'P -1'
_atom_sites_solution_hydrogens mixed
_atom_sites_solution_primary iterative
_audit_creation_date 2023-05-19
_audit_creation_method
;
Olex2 1.5
(compiled 2023.03.06 svn.rbb2c1857 for OlexSys, GUI svn.r6748)
;
_audit_update_record
;
2023-09-04 deposited with the CCDC.	2024-05-27 downloaded from the CCDC.
;
_cell_angle_alpha 68.977(2)
_cell_angle_beta 81.458(2)
_cell_angle_gamma 76.809(2)
_cell_formula_units_Z 2
_cell_length_a 6.5405(4)
_cell_length_b 10.9927(6)
_cell_length_c 14.4650(8)
_cell_measurement_reflns_used 9972
_cell_measurement_temperature 200.00
_cell_measurement_theta_max 27.41
_cell_measurement_theta_min 2.91
_cell_volume 942.61(9)
_computing_cell_refinement 'SAINT V8.40A (Bruker, 2019)'
_computing_data_reduction 'SAINT V8.40A (Bruker, 2019)'
_computing_molecular_graphics 'Olex2 1.5 (Dolomanov et al., 2009)'
_computing_publication_material 'Olex2 1.5 (Dolomanov et al., 2009)'
_computing_structure_refinement 'SHELXL 2018/3 (Sheldrick, 2015)'
_computing_structure_solution 'olex2.solve 1.5 (Bourhis et al., 2015)'
_diffrn_ambient_temperature 200.00
_diffrn_measured_fraction_theta_full 0.999
_diffrn_measured_fraction_theta_max 0.996
_diffrn_measurement_device_type 'Bruker APEX-II CCD'
_diffrn_measurement_method '\f and \w scans'
_diffrn_radiation_type MoK\a
_diffrn_radiation_wavelength 0.71073
_diffrn_reflns_av_R_equivalents 0.0460
_diffrn_reflns_av_unetI/netI 0.0309
_diffrn_reflns_Laue_measured_fraction_full 0.999
_diffrn_reflns_Laue_measured_fraction_max 0.996
_diffrn_reflns_limit_h_max 8
_diffrn_reflns_limit_h_min -8
_diffrn_reflns_limit_k_max 14
_diffrn_reflns_limit_k_min -14
_diffrn_reflns_limit_l_max 18
_diffrn_reflns_limit_l_min -18
_diffrn_reflns_number 26031
_diffrn_reflns_point_group_measured_fraction_full 0.999
_diffrn_reflns_point_group_measured_fraction_max 0.996
_diffrn_reflns_theta_full 25.242
_diffrn_reflns_theta_max 27.564
_diffrn_reflns_theta_min 2.076
_diffrn_source_current 1.4
_diffrn_source_power 0.07
_diffrn_source_voltage 50.0
_diffrn_standards_number 0
_exptl_absorpt_coefficient_mu 2.843
_exptl_absorpt_correction_T_max 0.7456
_exptl_absorpt_correction_T_min 0.6867
_exptl_absorpt_correction_type multi-scan
_exptl_absorpt_process_details
;
SADABS-2016/2 (Bruker,2016/2) was used for absorption correction.
wR2(int) was 0.0915 before and 0.0565 after correction.
The Ratio of minimum to maximum transmission is 0.9210.
The \l/2 correction factor is Not present.
;
_exptl_crystal_colour colourless
_exptl_crystal_colour_primary colourless
_exptl_crystal_density_diffrn 1.900
_exptl_crystal_description block
_exptl_crystal_F_000 532
_exptl_crystal_size_max 0.41
_exptl_crystal_size_mid 0.32
_exptl_crystal_size_min 0.21
_refine_diff_density_max 1.468
_refine_diff_density_min -0.868
_refine_diff_density_rms 0.127
_refine_ls_extinction_method none
_refine_ls_goodness_of_fit_ref 1.097
_refine_ls_hydrogen_treatment mixed
_refine_ls_matrix_type full
_refine_ls_number_parameters 256
_refine_ls_number_reflns 4359
_refine_ls_number_restraints 76
_refine_ls_restrained_S_all 1.118
_refine_ls_R_factor_all 0.0387
_refine_ls_R_factor_gt 0.0305
_refine_ls_shift/su_max 0.001
_refine_ls_shift/su_mean 0.000
_refine_ls_structure_factor_coef Fsqd
_refine_ls_weighting_details 'w=1/[\s^2^(Fo^2^)+(0.0201P)^2^+3.0542P] where P=(Fo^2^+2Fc^2^)/3'
_refine_ls_weighting_scheme calc
_refine_ls_wR_factor_gt 0.0665
_refine_ls_wR_factor_ref 0.0724
_reflns_Friedel_coverage 0.000
_reflns_number_gt 3899
_reflns_number_total 4359
_reflns_threshold_expression 'I > 2\s(I)'
_cod_data_source_file d4ra03003f2.cif
_cod_data_source_block Pr(hpo)(mpo)2(H2O)2
_cod_database_code 7248854
_shelx_shelxl_version_number 2018/3
_shelx_space_group_comment
;
The symmetry employed for this shelxl refinement is uniquely defined
by the following loop, which should always be used as a source of
symmetry information in preference to the above space-group names.
They are only intended as comments.
;
_shelx_estimated_absorpt_t_max 0.587
_shelx_estimated_absorpt_t_min 0.389
_olex2_refinement_description
;
1. Fixed Uiso
 At 1.2 times of:
  All C(H) groups
 At 1.5 times of:
  All O(H,H) groups
2. Restrained distances
 O6-H6A = O6-H6B
 0.87 with sigma of 0.02
 O5-H5A = O5-H5B
 0.87 with sigma of 0.02
 H5A-H5A_$1
 2.1 with sigma of 0.02
 H6A-H6B
 1.38 with sigma of 0.04
 H5A-H5B
 1.38 with sigma of 0.04
 Pr1-H6A \\sim Pr1-H6B
 with sigma of 0.02
 Pr1-H5A \\sim Pr1-H5B
 with sigma of 0.02
3. Rigid bond restraints
 O2
 with sigma for 1-2 distances of 0.001 and sigma for 1-3 distances of 0.001
 C4, O2
 with sigma for 1-2 distances of 0.001 and sigma for 1-3 distances of 0.001
4. Uiso/Uaniso restraints and constraints
C16 \\sim C2 \\sim C3 \\sim C15 \\sim C4: within 2A with sigma of 0.01 and
sigma for terminal atoms of 0.02 within 2A
O2 \\sim C4: within 2A with sigma of 0.01 and sigma for terminal atoms of 0.02
within 2A
Uanis(C16) \\sim Ueq, Uanis(C2) \\sim Ueq, Uanis(C3) \\sim Ueq, Uanis(C15)
\\sim Ueq: with sigma of 0.01 and sigma for terminal atoms of 0.02
Uanis(O2) \\sim Ueq, Uanis(C4) \\sim Ueq: with sigma of 0.01 and sigma for
terminal atoms of 0.02
Uanis(O2) \\sim Ueq: with sigma of 0.01 and sigma for terminal atoms of 0.02
5.a Aromatic/amide H refined with riding coordinates:
 C9(H9), C6(H6), C7(H7), C8(H8), C15(H15), C3(H3), C2(H2), C16(H16), C11(H11),
 C12(H12), C13(H13), C14(H14)
;
_smtbx_masks_void_probe_radius 1.2
_smtbx_masks_void_truncation_radius 1.2
_olex2_submission_special_instructions 'No special instructions were received'

loop_
_space_group_symop_operation_xyz
'x, y, z'
'-x, -y, -z'

loop_
_atom_site_label
_atom_site_type_symbol
_atom_site_fract_x
_atom_site_fract_y
_atom_site_fract_z
_atom_site_U_iso_or_equiv
_atom_site_adp_type
_atom_site_occupancy
_atom_site_site_symmetry_order
_atom_site_calc_flag
_atom_site_refinement_flags_posn
_atom_site_refinement_flags_adp
_atom_site_refinement_flags_occupancy
_atom_site_disorder_assembly
_atom_site_disorder_group
Pr1 Pr 0.27040(3) 0.59511(2) 0.65847(2) 0.02260(7) Uani 1 1 d D . . . .
S1 S 0.05988(17) 0.72778(12) 0.79799(8) 0.0352(2) Uani 1 1 d . . . . .
S3 S 0.15187(19) 0.34114(12) 0.78334(10) 0.0427(3) Uani 1 1 d . . . . .
O5 O 0.1947(5) 0.5468(4) 0.5083(2) 0.0411(8) Uani 1 1 d D . . . .
H5A H 0.157(2) 0.475(2) 0.518(3) 0.062 Uiso 1 1 d D U . . .
H5B H 0.273(7) 0.571(5) 0.455(2) 0.062 Uiso 1 1 d D U . . .
O3 O 0.4980(4) 0.6017(3) 0.7759(2) 0.0293(6) Uani 1 1 d . . . . .
O2 O 0.1680(5) 0.8195(3) 0.5265(3) 0.0412(8) Uani 1 1 d . U . . .
O1 O 0.5647(4) 0.6773(3) 0.5414(2) 0.0282(6) Uani 1 1 d . . . . .
O4 O 0.5438(4) 0.4021(3) 0.6672(2) 0.0300(6) Uani 1 1 d . . . . .
O6 O -0.1196(4) 0.6228(3) 0.6610(2) 0.0352(7) Uani 1 1 d D . . . .
H6A H -0.205(4) 0.598(5) 0.7124(19) 0.053 Uiso 1 1 d D U . . .
H6B H -0.191(5) 0.640(5) 0.611(2) 0.053 Uiso 1 1 d D U . . .
N2 N 0.4507(5) 0.6418(3) 0.8558(2) 0.0260(7) Uani 1 1 d . . . . .
C9 C 0.6072(7) 0.6208(4) 0.9141(3) 0.0349(10) Uani 1 1 d . . . . .
H9 H 0.745729 0.581324 0.896796 0.042 Uiso 1 1 calc R U . . .
N1 N 0.5349(6) 0.8007(3) 0.4757(3) 0.0312(8) Uani 1 1 d . . . . .
N3 N 0.5615(5) 0.2785(3) 0.7330(2) 0.0272(7) Uani 1 1 d . . . . .
C5 C 0.2489(7) 0.6997(4) 0.8757(3) 0.0311(9) Uani 1 1 d . . . . .
C6 C 0.2116(9) 0.7335(5) 0.9633(4) 0.0453(12) Uani 1 1 d . . . . .
H6 H 0.073010 0.772148 0.981182 0.054 Uiso 1 1 calc R U . . .
C7 C 0.3675(10) 0.7123(5) 1.0222(4) 0.0511(14) Uani 1 1 d . . . . .
H7 H 0.338013 0.736494 1.080273 0.061 Uiso 1 1 calc R U . . .
C8 C 0.5693(9) 0.6556(5) 0.9979(3) 0.0447(12) Uani 1 1 d . . . . .
H8 H 0.680183 0.640954 1.038491 0.054 Uiso 1 1 calc R U . . .
C4 C 0.3336(6) 0.8730(4) 0.4710(3) 0.0277(8) Uani 1 1 d . U . . .
C15 C 0.2981(10) 1.0017(5) 0.4060(4) 0.0527(13) Uani 1 1 d . U . . .
H15 H 0.159396 1.052894 0.401845 0.063 Uiso 1 1 calc R U . . .
C3 C 0.4574(12) 1.0549(5) 0.3488(4) 0.0610(15) Uani 1 1 d . U . . .
H3 H 0.430118 1.143561 0.304081 0.073 Uiso 1 1 calc R U . . .
C2 C 0.6626(11) 0.9827(6) 0.3537(4) 0.0615(15) Uani 1 1 d . U . . .
H2 H 0.774979 1.021821 0.313339 0.074 Uiso 1 1 calc R U . . .
C16 C 0.7002(9) 0.8533(5) 0.4181(4) 0.0485(12) Uani 1 1 d . U . . .
H16 H 0.838684 0.801724 0.422291 0.058 Uiso 1 1 calc R U . . .
C10 C 0.3876(7) 0.2367(4) 0.7911(3) 0.0340(9) Uani 1 1 d . . . . .
C11 C 0.4230(9) 0.1026(5) 0.8555(4) 0.0481(13) Uani 1 1 d . . . . .
H11 H 0.307543 0.067733 0.896245 0.058 Uiso 1 1 calc R U . . .
C12 C 0.6152(11) 0.0224(5) 0.8609(4) 0.0557(15) Uani 1 1 d . . . . .
H12 H 0.632992 -0.067053 0.904442 0.067 Uiso 1 1 calc R U . . .
C13 C 0.7861(10) 0.0723(5) 0.8024(4) 0.0518(14) Uani 1 1 d . . . . .
H13 H 0.922403 0.017989 0.806454 0.062 Uiso 1 1 calc R U . . .
C14 C 0.7555(8) 0.1994(4) 0.7393(3) 0.0368(10) Uani 1 1 d . . . . .
H14 H 0.871639 0.233824 0.698903 0.044 Uiso 1 1 calc R U . . .

loop_
_atom_site_aniso_label
_atom_site_aniso_U_11
_atom_site_aniso_U_22
_atom_site_aniso_U_33
_atom_site_aniso_U_23
_atom_site_aniso_U_13
_atom_site_aniso_U_12
Pr1 0.01829(11) 0.03029(12) 0.02024(11) -0.00961(8) 0.00047(7) -0.00603(8)
S1 0.0304(5) 0.0432(6) 0.0350(6) -0.0184(5) 0.0009(4) -0.0063(5)
S3 0.0338(6) 0.0449(7) 0.0471(7) -0.0091(5) 0.0031(5) -0.0176(5)
O5 0.0393(18) 0.065(2) 0.0304(17) -0.0263(16) 0.0091(13) -0.0238(16)
O3 0.0252(14) 0.0458(17) 0.0208(14) -0.0152(12) 0.0010(11) -0.0099(12)
O2 0.0404(17) 0.0244(14) 0.0532(19) -0.0142(13) 0.0257(14) -0.0121(12)
O1 0.0251(14) 0.0266(14) 0.0278(14) -0.0027(11) -0.0039(11) -0.0042(11)
O4 0.0302(15) 0.0291(14) 0.0254(14) -0.0047(11) 0.0011(12) -0.0044(12)
O6 0.0190(14) 0.064(2) 0.0233(15) -0.0143(15) 0.0006(11) -0.0104(14)
N2 0.0311(18) 0.0323(17) 0.0170(15) -0.0065(13) 0.0014(13) -0.0159(14)
C9 0.041(2) 0.043(2) 0.023(2) -0.0048(18) -0.0039(18) -0.023(2)
N1 0.040(2) 0.0324(18) 0.0247(17) -0.0119(14) -0.0025(15) -0.0097(15)
N3 0.0352(19) 0.0263(17) 0.0227(16) -0.0111(13) -0.0027(14) -0.0060(14)
C5 0.038(2) 0.028(2) 0.026(2) -0.0085(16) 0.0042(17) -0.0101(18)
C6 0.057(3) 0.044(3) 0.036(3) -0.020(2) 0.012(2) -0.014(2)
C7 0.082(4) 0.054(3) 0.032(3) -0.023(2) 0.002(3) -0.030(3)
C8 0.067(3) 0.053(3) 0.025(2) -0.011(2) -0.005(2) -0.035(3)
C4 0.0266(18) 0.0281(19) 0.0295(19) -0.0091(15) -0.0024(13) -0.0084(14)
C15 0.077(3) 0.036(2) 0.041(3) -0.010(2) -0.015(2) -0.002(2)
C3 0.108(4) 0.039(3) 0.036(2) -0.013(2) -0.005(3) -0.014(3)
C2 0.098(4) 0.058(3) 0.039(3) -0.023(2) 0.027(3) -0.044(3)
C16 0.060(3) 0.052(3) 0.040(3) -0.023(2) 0.023(2) -0.028(2)
C10 0.044(3) 0.035(2) 0.028(2) -0.0117(18) -0.0020(18) -0.0167(19)
C11 0.067(4) 0.042(3) 0.039(3) -0.009(2) -0.002(2) -0.026(3)
C12 0.094(5) 0.028(2) 0.044(3) -0.007(2) -0.014(3) -0.012(3)
C13 0.070(4) 0.036(3) 0.045(3) -0.017(2) -0.011(3) 0.007(3)
C14 0.043(3) 0.034(2) 0.033(2) -0.0174(19) -0.0001(19) 0.0019(19)

loop_
_atom_type_symbol
_atom_type_description
_atom_type_scat_dispersion_real
_atom_type_scat_dispersion_imag
_atom_type_scat_source
C C 0.0033 0.0016 'International Tables Vol C Tables 4.2.6.8 and 6.1.1.4'
H H 0.0000 0.0000 'International Tables Vol C Tables 4.2.6.8 and 6.1.1.4'
N N 0.0061 0.0033 'International Tables Vol C Tables 4.2.6.8 and 6.1.1.4'
O O 0.0106 0.0060 'International Tables Vol C Tables 4.2.6.8 and 6.1.1.4'
Pr Pr -0.2180 2.8214 'International Tables Vol C Tables 4.2.6.8 and 6.1.1.4'
S S 0.1246 0.1234 'International Tables Vol C Tables 4.2.6.8 and 6.1.1.4'

loop_
_geom_angle_atom_site_label_1
_geom_angle_atom_site_label_2
_geom_angle_atom_site_label_3
_geom_angle
_geom_angle_site_symmetry_1
_geom_angle_site_symmetry_3
_geom_angle_publ_flag
S1 Pr1 S3 92.80(4) . . ?
O5 Pr1 S1 140.14(8) . . ?
O5 Pr1 S3 87.68(8) . . ?
O3 Pr1 S1 65.13(7) . . ?
O3 Pr1 S3 95.59(7) . . ?
O3 Pr1 O5 154.48(10) . . ?
O3 Pr1 O2 112.45(11) . . ?
O3 Pr1 O1 80.37(9) . . ?
O3 Pr1 O6 132.17(9) . . ?
O2 Pr1 S1 84.97(7) . . ?
O2 Pr1 S3 147.53(8) . . ?
O2 Pr1 O5 74.16(11) . . ?
O1 Pr1 S1 120.95(7) . . ?
O1 Pr1 S3 138.88(7) . . ?
O1 Pr1 O5 80.62(10) . . ?
O1 Pr1 O2 65.26(9) . . ?
O1 Pr1 O6 138.34(9) . . ?
O4 Pr1 S1 135.21(7) . . ?
O4 Pr1 S3 65.32(7) . . ?
O4 Pr1 O5 80.38(11) . . ?
O4 Pr1 O3 78.09(10) . . ?
O4 Pr1 O2 134.46(9) . . ?
O4 Pr1 O1 73.87(9) . . ?
O4 Pr1 O6 130.16(11) . . ?
O6 Pr1 S1 69.42(8) . . ?
O6 Pr1 S3 72.20(8) . . ?
O6 Pr1 O5 72.88(10) . . ?
O6 Pr1 O2 76.75(10) . . ?
C5 S1 Pr1 103.24(15) . . ?
C10 S3 Pr1 101.36(15) . . ?
Pr1 O5 H5A 118(2) . . ?
Pr1 O5 H5B 118(2) . . ?
H5A O5 H5B 113(4) . . ?
N2 O3 Pr1 130.7(2) . . ?
C4 O2 Pr1 114.6(2) . . ?
N1 O1 Pr1 120.1(2) . . ?
N3 O4 Pr1 129.6(2) . . ?
Pr1 O6 H6A 127(2) . . ?
Pr1 O6 H6B 126(2) . . ?
H6A O6 H6B 106(4) . . ?
O3 N2 C9 117.8(3) . . ?
O3 N2 C5 119.7(3) . . ?
C9 N2 C5 122.5(4) . . ?
N2 C9 H9 119.5 . . ?
N2 C9 C8 121.0(5) . . ?
C8 C9 H9 119.5 . . ?
O1 N1 C4 117.3(3) . . ?
O1 N1 C16 121.0(4) . . ?
C16 N1 C4 121.7(4) . . ?
O4 N3 C10 120.0(3) . . ?
O4 N3 C14 117.4(3) . . ?
C14 N3 C10 122.7(4) . . ?
N2 C5 S1 120.5(3) . . ?
N2 C5 C6 115.9(4) . . ?
C6 C5 S1 123.7(4) . . ?
C5 C6 H6 119.0 . . ?
C7 C6 C5 121.9(5) . . ?
C7 C6 H6 119.0 . . ?
C6 C7 H7 120.0 . . ?
C6 C7 C8 119.9(5) . . ?
C8 C7 H7 120.0 . . ?
C9 C8 C7 118.8(5) . . ?
C9 C8 H8 120.6 . . ?
C7 C8 H8 120.6 . . ?
O2 C4 N1 121.7(3) . . ?
O2 C4 C15 119.5(4) . . ?
N1 C4 C15 118.8(4) . . ?
C4 C15 H15 119.8 . . ?
C3 C15 C4 120.5(6) . . ?
C3 C15 H15 119.8 . . ?
C15 C3 H3 119.4 . . ?
C15 C3 C2 121.1(5) . . ?
C2 C3 H3 119.4 . . ?
C3 C2 H2 120.5 . . ?
C16 C2 C3 119.0(5) . . ?
C16 C2 H2 120.5 . . ?
N1 C16 C2 118.9(5) . . ?
N1 C16 H16 120.5 . . ?
C2 C16 H16 120.5 . . ?
N3 C10 S3 120.7(3) . . ?
N3 C10 C11 115.1(4) . . ?
C11 C10 S3 124.2(4) . . ?
C10 C11 H11 118.8 . . ?
C12 C11 C10 122.5(5) . . ?
C12 C11 H11 118.8 . . ?
C11 C12 H12 120.3 . . ?
C11 C12 C13 119.4(5) . . ?
C13 C12 H12 120.3 . . ?
C12 C13 H13 120.4 . . ?
C14 C13 C12 119.1(5) . . ?
C14 C13 H13 120.4 . . ?
N3 C14 H14 119.4 . . ?
C13 C14 N3 121.1(5) . . ?
C13 C14 H14 119.4 . . ?

loop_
_geom_bond_atom_site_label_1
_geom_bond_atom_site_label_2
_geom_bond_distance
_geom_bond_site_symmetry_2
_geom_bond_publ_flag
Pr1 S1 2.9095(11) . ?
Pr1 S3 2.9346(12) . ?
Pr1 O5 2.552(3) . ?
Pr1 O3 2.449(3) . ?
Pr1 O2 2.535(3) . ?
Pr1 O1 2.473(3) . ?
Pr1 O4 2.420(3) . ?
Pr1 O6 2.496(3) . ?
S1 C5 1.696(5) . ?
S3 C10 1.691(5) . ?
O5 H5A 0.839(19) . ?
O5 H5B 0.849(19) . ?
O3 N2 1.350(4) . ?
O2 C4 1.363(5) . ?
O1 N1 1.338(4) . ?
O4 N3 1.341(4) . ?
O6 H6A 0.859(18) . ?
O6 H6B 0.862(18) . ?
N2 C9 1.350(5) . ?
N2 C5 1.366(5) . ?
C9 H9 0.9500 . ?
C9 C8 1.370(6) . ?
N1 C4 1.371(5) . ?
N1 C16 1.368(6) . ?
N3 C10 1.374(5) . ?
N3 C14 1.360(5) . ?
C5 C6 1.417(6) . ?
C6 H6 0.9500 . ?
C6 C7 1.352(8) . ?
C7 H7 0.9500 . ?
C7 C8 1.377(8) . ?
C8 H8 0.9500 . ?
C4 C15 1.378(6) . ?
C15 H15 0.9500 . ?
C15 C3 1.337(9) . ?
C3 H3 0.9500 . ?
C3 C2 1.392(9) . ?
C2 H2 0.9500 . ?
C2 C16 1.382(8) . ?
C16 H16 0.9500 . ?
C10 C11 1.420(6) . ?
C11 H11 0.9500 . ?
C11 C12 1.355(8) . ?
C12 H12 0.9500 . ?
C12 C13 1.390(8) . ?
C13 H13 0.9500 . ?
C13 C14 1.355(7) . ?
C14 H14 0.9500 . ?

loop_
_geom_torsion_atom_site_label_1
_geom_torsion_atom_site_label_2
_geom_torsion_atom_site_label_3
_geom_torsion_atom_site_label_4
_geom_torsion
_geom_torsion_site_symmetry_1
_geom_torsion_site_symmetry_2
_geom_torsion_site_symmetry_3
_geom_torsion_site_symmetry_4
_geom_torsion_publ_flag
Pr1 S1 C5 N2 7.4(3) . . . . ?
Pr1 S1 C5 C6 -172.7(4) . . . . ?
Pr1 S3 C10 N3 -9.4(4) . . . . ?
Pr1 S3 C10 C11 170.7(4) . . . . ?
Pr1 O3 N2 C9 172.9(3) . . . . ?
Pr1 O3 N2 C5 -6.3(5) . . . . ?
Pr1 O2 C4 N1 10.3(5) . . . . ?
Pr1 O2 C4 C15 -171.6(3) . . . . ?
Pr1 O1 N1 C4 -5.5(4) . . . . ?
Pr1 O1 N1 C16 172.6(3) . . . . ?
Pr1 O4 N3 C10 18.5(5) . . . . ?
Pr1 O4 N3 C14 -161.2(3) . . . . ?
S1 C5 C6 C7 -178.4(4) . . . . ?
S3 C10 C11 C12 -178.8(4) . . . . ?
O3 N2 C9 C8 -178.2(4) . . . . ?
O3 N2 C5 S1 -2.7(5) . . . . ?
O3 N2 C5 C6 177.4(4) . . . . ?
O2 C4 C15 C3 -178.2(5) . . . . ?
O1 N1 C4 O2 -3.6(6) . . . . ?
O1 N1 C4 C15 178.3(4) . . . . ?
O1 N1 C16 C2 -177.9(4) . . . . ?
O4 N3 C10 S3 -2.1(5) . . . . ?
O4 N3 C10 C11 177.8(4) . . . . ?
O4 N3 C14 C13 -178.6(4) . . . . ?
N2 C9 C8 C7 0.2(7) . . . . ?
N2 C5 C6 C7 1.5(7) . . . . ?
C9 N2 C5 S1 178.2(3) . . . . ?
C9 N2 C5 C6 -1.7(6) . . . . ?
N1 C4 C15 C3 -0.1(7) . . . . ?
N3 C10 C11 C12 1.4(7) . . . . ?
C5 N2 C9 C8 0.9(6) . . . . ?
C5 C6 C7 C8 -0.4(8) . . . . ?
C6 C7 C8 C9 -0.5(8) . . . . ?
C4 N1 C16 C2 0.1(7) . . . . ?
C4 C15 C3 C2 -0.4(8) . . . . ?
C15 C3 C2 C16 0.8(8) . . . . ?
C3 C2 C16 N1 -0.6(8) . . . . ?
C16 N1 C4 O2 178.3(4) . . . . ?
C16 N1 C4 C15 0.2(6) . . . . ?
C10 N3 C14 C13 1.8(7) . . . . ?
C10 C11 C12 C13 0.6(8) . . . . ?
C11 C12 C13 C14 -1.4(8) . . . . ?
C12 C13 C14 N3 0.3(7) . . . . ?
C14 N3 C10 S3 177.6(3) . . . . ?
C14 N3 C10 C11 -2.5(6) . . . . ?

loop_
_smtbx_masks_void_nr
_smtbx_masks_void_average_x
_smtbx_masks_void_average_y
_smtbx_masks_void_average_z
_smtbx_masks_void_volume
_smtbx_masks_void_count_electrons
_smtbx_masks_void_content
1 0.000 0.000 0.000 11.1 0.2 ?
